data_2310817
loop_
_publ_author_name
'Meller, F.'
'Fankuchen, I.'

_publ_section_title
;
 The crystal structure of tin tetraiodide
;
_journal_name_full 'Acta Crystallographica (1,1948-23,1967)'
_journal_page_first 343
_journal_page_last 344
_journal_volume 8
_journal_year 1955
_chemical_formula_sum 'I4 Sn'
_chemical_name_systematic 'Sn I4'
_space_group_IT_number 205
_symmetry_space_group_name_Hall '-P 2ac 2ab 3'
_symmetry_space_group_name_H-M 'P a -3'
_cell_angle_alpha 90
_cell_angle_beta 90
_cell_angle_gamma 90
_cell_formula_units_Z 8
_cell_length_a 12.26
_cell_length_b 12.26
_cell_length_c 12.26
_cell_volume 1842.771
_citation_journal_id_ASTM ACCRA9
_cod_data_source_file Meller_ACCRA9_1955_526.cif
_cod_data_source_block I4Sn1
_cod_original_formula_sum 'I4 Sn1'
_cod_database_code 2310817

loop_
_symmetry_equiv_pos_as_xyz
x,y,z
-x+1/2,-y,z+1/2
x+1/2,-y+1/2,-z
-x,y+1/2,-z+1/2
z,x,y
-z+1/2,-x,y+1/2
z+1/2,-x+1/2,-y
-z,x+1/2,-y+1/2
y,z,x
y+1/2,-z+1/2,-x
-y,z+1/2,-x+1/2
-y+1/2,-z,x+1/2
-x,-y,-z
x-1/2,y,-z-1/2
-x-1/2,y-1/2,z
x,-y-1/2,z-1/2
-z,-x,-y
z-1/2,x,-y-1/2
-z-1/2,x-1/2,y
z,-x-1/2,y-1/2
-y,-z,-x
-y-1/2,z-1/2,x
y,-z-1/2,x-1/2
y-1/2,z,-x-1/2

loop_
_atom_site_label
_atom_site_type_symbol
_atom_site_fract_x
_atom_site_fract_y
_atom_site_fract_z
_atom_site_occupancy
_atom_site_U_iso_or_equiv
I1 I-1 0.252 0.252 0.252 1 0.0
I2 I-1 -0.002 -0.002 0.252 1 0.0
Sn1 Sn+4 0.125 0.125 0.125 1 0.0
